data_7124666
loop_
_publ_author_name
'Shinde, Popat S.'
'Shaikh, Aslam C.'
'Patil, Nitin T.'

_publ_section_title
;
 Efficient access to alkynylated quinalizinones via the gold(i)-catalyzed
 aminoalkynylation of alkynes.
;
_journal_issue 52
_journal_name_full 'Chemical communications (Cambridge, England)'
_journal_page_first 8152
_journal_page_last 8155
_journal_paper_doi 10.1039/c6cc03414d
_journal_volume 52
_journal_year 2016
_chemical_formula_moiety 'C31 H35 N O2 Si'
_chemical_formula_sum 'C31 H35 N O2 Si'
_chemical_formula_weight 481.69
_space_group_IT_number 14
_space_group_name_Hall '-P 2yn'
_space_group_name_H-M_alt 'P 1 21/n 1'
_symmetry_cell_setting monoclinic
_symmetry_space_group_name_H-M 'P 1 21/n 1'
_atom_sites_solution_hydrogens geom
_atom_sites_solution_primary direct
_atom_sites_solution_secondary difmap
_audit_creation_method SHELXL-97
_audit_update_record
;
2016-03-01 deposited with the CCDC.
2016-05-23 downloaded from the CCDC.
;
_cell_angle_alpha 90.00
_cell_angle_beta 103.411(3)
_cell_angle_gamma 90.00
_cell_formula_units_Z 4
_cell_length_a 10.5604(7)
_cell_length_b 12.5871(10)
_cell_length_c 20.6289(15)
_cell_measurement_reflns_used 9956
_cell_measurement_temperature 150(2)
_cell_measurement_theta_max 32.62
_cell_measurement_theta_min 2.56
_cell_volume 2667.3(3)
_computing_cell_refinement 'Bruker SAINT'
_computing_data_collection 'Bruker APEX2'
_computing_data_reduction 'Bruker SAINT'
_computing_molecular_graphics 'Bruker SHELXTL'
_computing_publication_material 'Bruker SHELXTL'
_computing_structure_refinement 'SHELXL-97 (Sheldrick, 2008)'
_computing_structure_solution 'SHELXS-97 (Sheldrick, 2008)'
_diffrn_ambient_temperature 150(2)
_diffrn_measured_fraction_theta_full 1.000
_diffrn_measured_fraction_theta_max 1.000
_diffrn_measurement_device_type 'Bruker APEX-II CCD'
_diffrn_measurement_method '\f and \w scans'
_diffrn_radiation_monochromator graphite
_diffrn_radiation_source 'fine-focus sealed tube'
_diffrn_radiation_type MoK\a
_diffrn_radiation_wavelength 0.71073
_diffrn_reflns_av_R_equivalents 0.0198
_diffrn_reflns_av_sigmaI/netI 0.0163
_diffrn_reflns_limit_h_max 12
_diffrn_reflns_limit_h_min -12
_diffrn_reflns_limit_k_max 7
_diffrn_reflns_limit_k_min -14
_diffrn_reflns_limit_l_max 24
_diffrn_reflns_limit_l_min -24
_diffrn_reflns_number 20836
_diffrn_reflns_theta_full 25.00
_diffrn_reflns_theta_max 25.00
_diffrn_reflns_theta_min 1.91
_exptl_absorpt_coefficient_mu 0.116
_exptl_absorpt_correction_T_max 0.9694
_exptl_absorpt_correction_T_min 0.9595
_exptl_absorpt_correction_type multi-scan
_exptl_absorpt_process_details SADABS,(BRUKER,2006)
_exptl_crystal_colour YELLOW
_exptl_crystal_density_diffrn 1.200
_exptl_crystal_density_method 'not measured'
_exptl_crystal_description BLOCK
_exptl_crystal_F_000 1032
_exptl_crystal_recrystallization_method 'Re-crystallisation from solvent'
_exptl_crystal_size_max 0.36
_exptl_crystal_size_mid 0.30
_exptl_crystal_size_min 0.27
_refine_diff_density_max 0.345
_refine_diff_density_min -0.264
_refine_diff_density_rms 0.038
_refine_ls_extinction_method none
_refine_ls_goodness_of_fit_ref 1.037
_refine_ls_hydrogen_treatment constr
_refine_ls_matrix_type full
_refine_ls_number_parameters 323
_refine_ls_number_reflns 4697
_refine_ls_number_restraints 0
_refine_ls_restrained_S_all 1.037
_refine_ls_R_factor_all 0.0425
_refine_ls_R_factor_gt 0.0377
_refine_ls_shift/su_max 0.001
_refine_ls_shift/su_mean 0.000
_refine_ls_structure_factor_coef Fsqd
_refine_ls_weighting_details 'calc w=1/[\s^2^(Fo^2^)+(0.0377P)^2^+1.6271P] where P=(Fo^2^+2Fc^2^)/3'
_refine_ls_weighting_scheme calc
_refine_ls_wR_factor_gt 0.0898
_refine_ls_wR_factor_ref 0.0930
_reflns_number_gt 4225
_reflns_number_total 4697
_reflns_threshold_expression >2sigma(I)
_cod_data_source_file c6cc03414d2.cif
_cod_data_source_block ac51_0m
_cod_depositor_comments
;
The following automatic conversions were performed:

data item '_exptl_absorpt_correction_type' value 'MULTI-SCAN' was
changed to 'multi-scan' in accordance with the
/home/saulius/struct/COD-crude-data/automatic-downloads/DataCite-retrospective/RSC/depositions/lib/dictionaries/cif_core.dic
dictionary named 'cif_core.dic' version 2.4.2 last updated on
2011-04-26.

data item '_refine_ls_hydrogen_treatment' value 'CONSTR' was changed
to 'constr' in accordance with the
/home/saulius/struct/COD-crude-data/automatic-downloads/DataCite-retrospective/RSC/depositions/lib/dictionaries/cif_core.dic
dictionary named 'cif_core.dic' version 2.4.2 last updated on
2011-04-26.

data item '_symmetry_cell_setting' value 'Monoclinic' was changed to
'monoclinic' in accordance with the
/home/saulius/struct/COD-crude-data/automatic-downloads/DataCite-retrospective/RSC/depositions/lib/dictionaries/cif_core.dic
dictionary named 'cif_core.dic' version 2.4.2 last updated on
2011-04-26.

Automatic conversion script
Id: cif_fix_values 6909 2019-04-08 15:41:33Z antanas 
;
_cod_original_sg_symbol_H-M 'P2(1)/n  '
_cod_database_code 7124666
_solvent_exptl_crystal_recrystallization_method DMSO

loop_
_symmetry_equiv_pos_as_xyz
'x, y, z'
'-x+1/2, y+1/2, -z+1/2'
'-x, -y, -z'
'x-1/2, -y-1/2, z-1/2'

loop_
_atom_site_label
_atom_site_type_symbol
_atom_site_fract_x
_atom_site_fract_y
_atom_site_fract_z
_atom_site_U_iso_or_equiv
_atom_site_adp_type
_atom_site_occupancy
_atom_site_symmetry_multiplicity
_atom_site_calc_flag
_atom_site_refinement_flags
Si1 Si 0.74432(4) -0.06089(3) 0.83474(2) 0.02099(12) Uani 1 1 d .
O1 O 0.79160(11) 0.00621(9) 1.20618(5) 0.0295(3) Uani 1 1 d .
O2 O 0.65151(11) -0.35431(8) 1.07616(6) 0.0307(3) Uani 1 1 d .
N1 N 0.75492(11) 0.15071(10) 1.13433(6) 0.0194(3) Uani 1 1 d .
C1 C 0.76229(14) 0.10025(12) 1.19806(7) 0.0220(3) Uani 1 1 d .
C2 C 0.73539(15) 0.16792(13) 1.24882(7) 0.0247(3) Uani 1 1 d .
H2 H 0.7295 0.1373 1.2901 0.030 Uiso 1 1 calc R
C3 C 0.71801(15) 0.27374(13) 1.24044(8) 0.0253(3) Uani 1 1 d .
H3 H 0.6993 0.3157 1.2753 0.030 Uiso 1 1 calc R
C4 C 0.72744(14) 0.32188(12) 1.18042(7) 0.0229(3) Uani 1 1 d .
H4 H 0.7181 0.3967 1.1757 0.027 Uiso 1 1 calc R
C5 C 0.74992(14) 0.26258(12) 1.12856(7) 0.0200(3) Uani 1 1 d .
C6 C 0.77736(14) 0.31009(12) 1.06862(7) 0.0218(3) Uani 1 1 d .
C7 C 0.79085(16) 0.42066(13) 1.06303(8) 0.0281(4) Uani 1 1 d .
H7 H 0.7786 0.4655 1.0981 0.034 Uiso 1 1 calc R
C8 C 0.82152(19) 0.46481(14) 1.00770(9) 0.0364(4) Uani 1 1 d .
H8 H 0.8296 0.5397 1.0046 0.044 Uiso 1 1 calc R
C9 C 0.8408(2) 0.39977(14) 0.95612(9) 0.0390(4) Uani 1 1 d .
H9 H 0.8635 0.4302 0.9182 0.047 Uiso 1 1 calc R
C10 C 0.82676(18) 0.29146(14) 0.96007(8) 0.0325(4) Uani 1 1 d .
H10 H 0.8386 0.2476 0.9245 0.039 Uiso 1 1 calc R
C11 C 0.79524(15) 0.24514(12) 1.01608(7) 0.0238(3) Uani 1 1 d .
C12 C 0.77715(14) 0.13100(12) 1.02135(7) 0.0226(3) Uani 1 1 d .
C13 C 0.75778(14) 0.08604(12) 1.07816(7) 0.0208(3) Uani 1 1 d .
C14 C 0.72788(15) -0.02972(12) 1.07937(7) 0.0214(3) Uani 1 1 d .
C15 C 0.60256(15) -0.06403(12) 1.07792(7) 0.0248(3) Uani 1 1 d .
H15 H 0.5362 -0.0131 1.0781 0.030 Uiso 1 1 calc R
C16 C 0.57216(15) -0.17182(13) 1.07621(8) 0.0258(3) Uani 1 1 d .
H16 H 0.4857 -0.1942 1.0749 0.031 Uiso 1 1 calc R
C17 C 0.66918(16) -0.24612(12) 1.07644(7) 0.0237(3) Uani 1 1 d .
C18 C 0.52294(18) -0.39199(14) 1.07314(10) 0.0410(4) Uani 1 1 d .
H18A H 0.4929 -0.3652 1.1116 0.061 Uiso 1 1 calc R
H18B H 0.5231 -0.4698 1.0738 0.061 Uiso 1 1 calc R
H18C H 0.4644 -0.3668 1.0320 0.061 Uiso 1 1 calc R
C19 C 0.79506(15) -0.21265(12) 1.07674(7) 0.0251(3) Uani 1 1 d .
H19 H 0.8614 -0.2636 1.0765 0.030 Uiso 1 1 calc R
C20 C 0.82357(15) -0.10561(12) 1.07733(7) 0.0236(3) Uani 1 1 d .
H20 H 0.9090 -0.0833 1.0763 0.028 Uiso 1 1 calc R
C21 C 0.77176(15) 0.06624(12) 0.96320(8) 0.0245(3) Uani 1 1 d .
C22 C 0.76465(16) 0.01731(13) 0.91228(8) 0.0261(3) Uani 1 1 d .
C23 C 0.74286(18) -0.20522(13) 0.85818(8) 0.0336(4) Uani 1 1 d .
H23 H 0.7292 -0.2471 0.8159 0.040 Uiso 1 1 calc R
C24 C 0.6307(2) -0.23265(18) 0.89077(10) 0.0512(5) Uani 1 1 d .
H24A H 0.6349 -0.3082 0.9026 0.077 Uiso 1 1 calc R
H24B H 0.5475 -0.2177 0.8595 0.077 Uiso 1 1 calc R
H24C H 0.6377 -0.1897 0.9311 0.077 Uiso 1 1 calc R
C25 C 0.8737(2) -0.24031(16) 0.90233(10) 0.0478(5) Uani 1 1 d .
H25A H 0.8908 -0.2004 0.9442 0.072 Uiso 1 1 calc R
H25B H 0.9432 -0.2265 0.8792 0.072 Uiso 1 1 calc R
H25C H 0.8706 -0.3164 0.9118 0.072 Uiso 1 1 calc R
C26 C 0.58200(16) -0.02228(16) 0.78009(8) 0.0358(4) Uani 1 1 d .
H26 H 0.5148 -0.0462 0.8040 0.043 Uiso 1 1 calc R
C27 C 0.5529(2) -0.0813(2) 0.71353(10) 0.0662(8) Uani 1 1 d .
H27A H 0.4644 -0.0643 0.6886 0.099 Uiso 1 1 calc R
H27B H 0.5602 -0.1580 0.7217 0.099 Uiso 1 1 calc R
H27C H 0.6154 -0.0596 0.6876 0.099 Uiso 1 1 calc R
C28 C 0.5641(2) 0.0983(2) 0.77079(13) 0.0664(7) Uani 1 1 d .
H28A H 0.6151 0.1236 0.7398 0.100 Uiso 1 1 calc R
H28B H 0.5939 0.1338 0.8139 0.100 Uiso 1 1 calc R
H28C H 0.4718 0.1143 0.7527 0.100 Uiso 1 1 calc R
C29 C 0.88899(15) -0.03111(14) 0.79882(8) 0.0283(4) Uani 1 1 d .
H29 H 0.9675 -0.0448 0.8355 0.034 Uiso 1 1 calc R
C30 C 0.9008(2) -0.1063(2) 0.74161(11) 0.0621(7) Uani 1 1 d .
H30A H 0.8272 -0.0947 0.7035 0.093 Uiso 1 1 calc R
H30B H 0.9003 -0.1802 0.7566 0.093 Uiso 1 1 calc R
H30C H 0.9824 -0.0920 0.7283 0.093 Uiso 1 1 calc R
C31 C 0.8984(2) 0.08435(18) 0.77909(13) 0.0594(7) Uani 1 1 d .
H31A H 0.9837 0.0972 0.7694 0.089 Uiso 1 1 calc R
H31B H 0.8880 0.1304 0.8158 0.089 Uiso 1 1 calc R
H31C H 0.8297 0.0999 0.7394 0.089 Uiso 1 1 calc R

loop_
_atom_site_aniso_label
_atom_site_aniso_U_11
_atom_site_aniso_U_22
_atom_site_aniso_U_33
_atom_site_aniso_U_23
_atom_site_aniso_U_13
_atom_site_aniso_U_12
Si1 0.0244(2) 0.0211(2) 0.0173(2) -0.00299(16) 0.00450(16) -0.00008(17)
O1 0.0460(7) 0.0178(6) 0.0244(6) 0.0023(4) 0.0077(5) 0.0035(5)
O2 0.0400(7) 0.0158(6) 0.0357(6) -0.0008(5) 0.0073(5) -0.0032(5)
N1 0.0238(6) 0.0154(6) 0.0191(6) -0.0023(5) 0.0050(5) 0.0006(5)
C1 0.0230(7) 0.0222(9) 0.0205(8) 0.0002(6) 0.0042(6) -0.0026(6)
C2 0.0302(8) 0.0259(9) 0.0190(7) -0.0015(6) 0.0074(6) -0.0022(7)
C3 0.0277(8) 0.0260(9) 0.0230(8) -0.0069(6) 0.0077(6) -0.0007(7)
C4 0.0270(8) 0.0168(8) 0.0244(8) -0.0037(6) 0.0048(6) 0.0007(6)
C5 0.0200(7) 0.0168(8) 0.0221(8) -0.0007(6) 0.0024(6) -0.0008(6)
C6 0.0247(7) 0.0192(8) 0.0200(7) -0.0006(6) 0.0023(6) 0.0000(6)
C7 0.0392(9) 0.0186(8) 0.0255(8) -0.0021(6) 0.0054(7) -0.0026(7)
C8 0.0567(12) 0.0185(9) 0.0340(9) 0.0021(7) 0.0101(8) -0.0068(8)
C9 0.0620(12) 0.0301(10) 0.0278(9) 0.0049(7) 0.0165(8) -0.0080(9)
C10 0.0484(10) 0.0283(9) 0.0231(8) -0.0019(7) 0.0128(7) -0.0027(8)
C11 0.0281(8) 0.0204(8) 0.0226(8) -0.0007(6) 0.0050(6) 0.0000(6)
C12 0.0261(8) 0.0191(8) 0.0226(8) -0.0036(6) 0.0057(6) 0.0014(6)
C13 0.0219(7) 0.0196(8) 0.0209(7) -0.0036(6) 0.0047(6) 0.0013(6)
C14 0.0301(8) 0.0171(8) 0.0172(7) -0.0019(6) 0.0058(6) -0.0002(6)
C15 0.0292(8) 0.0210(8) 0.0253(8) -0.0019(6) 0.0087(6) 0.0042(6)
C16 0.0282(8) 0.0235(8) 0.0267(8) -0.0014(6) 0.0086(6) -0.0032(7)
C17 0.0371(9) 0.0163(8) 0.0174(7) -0.0004(6) 0.0053(6) -0.0011(6)
C18 0.0459(11) 0.0240(9) 0.0518(12) 0.0010(8) 0.0086(9) -0.0099(8)
C19 0.0305(8) 0.0209(8) 0.0237(8) -0.0012(6) 0.0058(6) 0.0063(6)
C20 0.0265(8) 0.0212(8) 0.0234(8) -0.0022(6) 0.0063(6) 0.0006(6)
C21 0.0297(8) 0.0202(8) 0.0246(8) 0.0003(6) 0.0085(6) -0.0001(6)
C22 0.0331(8) 0.0226(8) 0.0237(8) -0.0011(7) 0.0087(6) 0.0011(7)
C23 0.0497(11) 0.0229(9) 0.0265(8) -0.0040(7) 0.0053(7) -0.0060(8)
C24 0.0546(12) 0.0506(13) 0.0445(11) 0.0137(10) 0.0036(9) -0.0213(10)
C25 0.0609(13) 0.0329(11) 0.0485(12) 0.0102(9) 0.0103(10) 0.0132(9)
C26 0.0254(8) 0.0559(12) 0.0264(9) 0.0079(8) 0.0065(7) 0.0042(8)
C27 0.0338(11) 0.137(2) 0.0243(10) -0.0091(12) -0.0010(8) 0.0000(13)
C28 0.0423(12) 0.0743(17) 0.0828(17) 0.0381(14) 0.0152(11) 0.0272(12)
C29 0.0244(8) 0.0367(10) 0.0239(8) -0.0009(7) 0.0057(6) 0.0005(7)
C30 0.0391(11) 0.110(2) 0.0419(12) -0.0342(13) 0.0176(9) -0.0051(12)
C31 0.0400(11) 0.0583(14) 0.0836(17) 0.0397(13) 0.0221(11) 0.0030(10)

loop_
_atom_type_symbol
_atom_type_description
_atom_type_scat_dispersion_real
_atom_type_scat_dispersion_imag
_atom_type_scat_source
C C 0.0033 0.0016 'International Tables Vol C Tables 4.2.6.8 and 6.1.1.4'
H H 0.0000 0.0000 'International Tables Vol C Tables 4.2.6.8 and 6.1.1.4'
N N 0.0061 0.0033 'International Tables Vol C Tables 4.2.6.8 and 6.1.1.4'
O O 0.0106 0.0060 'International Tables Vol C Tables 4.2.6.8 and 6.1.1.4'
Si Si 0.0817 0.0704 'International Tables Vol C Tables 4.2.6.8 and 6.1.1.4'

loop_
_geom_angle_atom_site_label_1
_geom_angle_atom_site_label_2
_geom_angle_atom_site_label_3
_geom_angle
C22 Si1 C23 107.35(7)
C22 Si1 C26 106.70(8)
C23 Si1 C26 110.03(8)
C22 Si1 C29 107.01(7)
C23 Si1 C29 110.43(8)
C26 Si1 C29 114.94(7)
C17 O2 C18 117.18(13)
C5 N1 C13 120.61(12)
C5 N1 C1 120.49(12)
C13 N1 C1 118.85(12)
O1 C1 C2 124.25(14)
O1 C1 N1 120.49(13)
C2 C1 N1 115.26(13)
C3 C2 C1 122.59(14)
C3 C2 H2 118.7
C1 C2 H2 118.7
C2 C3 C4 120.25(14)
C2 C3 H3 119.9
C4 C3 H3 119.9
C5 C4 C3 120.98(14)
C5 C4 H4 119.5
C3 C4 H4 119.5
C4 C5 N1 119.15(13)
C4 C5 C6 122.83(14)
N1 C5 C6 117.91(13)
C11 C6 C7 118.57(14)
C11 C6 C5 120.20(14)
C7 C6 C5 121.19(14)
C8 C7 C6 121.09(15)
C8 C7 H7 119.5
C6 C7 H7 119.5
C7 C8 C9 120.04(16)
C7 C8 H8 120.0
C9 C8 H8 120.0
C10 C9 C8 120.00(16)
C10 C9 H9 120.0
C8 C9 H9 120.0
C9 C10 C11 120.69(16)
C9 C10 H10 119.7
C11 C10 H10 119.7
C10 C11 C6 119.61(15)
C10 C11 C12 122.14(14)
C6 C11 C12 118.23(14)
C13 C12 C21 119.86(14)
C13 C12 C11 121.57(14)
C21 C12 C11 118.46(13)
C12 C13 N1 120.02(13)
C12 C13 C14 119.71(13)
N1 C13 C14 120.05(13)
C15 C14 C20 118.67(14)
C15 C14 C13 120.57(13)
C20 C14 C13 120.62(14)
C14 C15 C16 121.16(14)
C14 C15 H15 119.4
C16 C15 H15 119.4
C17 C16 C15 119.43(15)
C17 C16 H16 120.3
C15 C16 H16 120.3
O2 C17 C16 124.68(14)
O2 C17 C19 115.35(14)
C16 C17 C19 119.98(14)
O2 C18 H18A 109.5
O2 C18 H18B 109.5
H18A C18 H18B 109.5
O2 C18 H18C 109.5
H18A C18 H18C 109.5
H18B C18 H18C 109.5
C20 C19 C17 120.08(14)
C20 C19 H19 120.0
C17 C19 H19 120.0
C19 C20 C14 120.63(15)
C19 C20 H20 119.7
C14 C20 H20 119.7
C22 C21 C12 176.11(17)
C21 C22 Si1 176.59(15)
C25 C23 C24 110.90(16)
C25 C23 Si1 111.78(13)
C24 C23 Si1 112.58(14)
C25 C23 H23 107.1
C24 C23 H23 107.1
Si1 C23 H23 107.1
C23 C24 H24A 109.5
C23 C24 H24B 109.5
H24A C24 H24B 109.5
C23 C24 H24C 109.5
H24A C24 H24C 109.5
H24B C24 H24C 109.5
C23 C25 H25A 109.5
C23 C25 H25B 109.5
H25A C25 H25B 109.5
C23 C25 H25C 109.5
H25A C25 H25C 109.5
H25B C25 H25C 109.5
C27 C26 C28 112.02(19)
C27 C26 Si1 112.19(13)
C28 C26 Si1 113.47(14)
C27 C26 H26 106.2
C28 C26 H26 106.2
Si1 C26 H26 106.2
C26 C27 H27A 109.5
C26 C27 H27B 109.5
H27A C27 H27B 109.5
C26 C27 H27C 109.5
H27A C27 H27C 109.5
H27B C27 H27C 109.5
C26 C28 H28A 109.5
C26 C28 H28B 109.5
H28A C28 H28B 109.5
C26 C28 H28C 109.5
H28A C28 H28C 109.5
H28B C28 H28C 109.5
C31 C29 C30 111.16(18)
C31 C29 Si1 113.92(13)
C30 C29 Si1 113.34(13)
C31 C29 H29 105.9
C30 C29 H29 105.9
Si1 C29 H29 105.9
C29 C30 H30A 109.5
C29 C30 H30B 109.5
H30A C30 H30B 109.5
C29 C30 H30C 109.5
H30A C30 H30C 109.5
H30B C30 H30C 109.5
C29 C31 H31A 109.5
C29 C31 H31B 109.5
H31A C31 H31B 109.5
C29 C31 H31C 109.5
H31A C31 H31C 109.5
H31B C31 H31C 109.5

loop_
_geom_bond_atom_site_label_1
_geom_bond_atom_site_label_2
_geom_bond_distance
Si1 C22 1.8478(16)
Si1 C23 1.8810(18)
Si1 C26 1.8839(17)
Si1 C29 1.8839(16)
O1 C1 1.2251(19)
O2 C17 1.3743(19)
O2 C18 1.426(2)
N1 C5 1.4130(19)
N1 C13 1.4221(18)
N1 C1 1.4458(19)
C1 C2 1.428(2)
C2 C3 1.350(2)
C2 H2 0.9500
C3 C4 1.403(2)
C3 H3 0.9500
C4 C5 1.370(2)
C4 H4 0.9500
C5 C6 1.462(2)
C6 C11 1.405(2)
C6 C7 1.406(2)
C7 C8 1.374(2)
C7 H7 0.9500
C8 C9 1.394(3)
C8 H8 0.9500
C9 C10 1.376(2)
C9 H9 0.9500
C10 C11 1.402(2)
C10 H10 0.9500
C11 C12 1.457(2)
C12 C13 1.359(2)
C12 C21 1.441(2)
C13 C14 1.492(2)
C14 C15 1.386(2)
C14 C20 1.398(2)
C15 C16 1.393(2)
C15 H15 0.9500
C16 C17 1.386(2)
C16 H16 0.9500
C17 C19 1.393(2)
C18 H18A 0.9800
C18 H18B 0.9800
C18 H18C 0.9800
C19 C20 1.380(2)
C19 H19 0.9500
C20 H20 0.9500
C21 C22 1.205(2)
C23 C25 1.533(3)
C23 C24 1.531(3)
C23 H23 1.0000
C24 H24A 0.9800
C24 H24B 0.9800
C24 H24C 0.9800
C25 H25A 0.9800
C25 H25B 0.9800
C25 H25C 0.9800
C26 C27 1.529(3)
C26 C28 1.535(3)
C26 H26 1.0000
C27 H27A 0.9800
C27 H27B 0.9800
C27 H27C 0.9800
C28 H28A 0.9800
C28 H28B 0.9800
C28 H28C 0.9800
C29 C31 1.519(3)
C29 C30 1.540(2)
C29 H29 1.0000
C30 H30A 0.9800
C30 H30B 0.9800
C30 H30C 0.9800
C31 H31A 0.9800
C31 H31B 0.9800
C31 H31C 0.9800

loop_
_geom_torsion_atom_site_label_1
_geom_torsion_atom_site_label_2
_geom_torsion_atom_site_label_3
_geom_torsion_atom_site_label_4
_geom_torsion
C5 N1 C1 O1 -165.90(13)
C13 N1 C1 O1 11.7(2)
C5 N1 C1 C2 13.17(19)
C13 N1 C1 C2 -169.19(13)
O1 C1 C2 C3 172.23(15)
N1 C1 C2 C3 -6.8(2)
C1 C2 C3 C4 -0.7(2)
C2 C3 C4 C5 2.2(2)
C3 C4 C5 N1 4.2(2)
C3 C4 C5 C6 -171.77(14)
C13 N1 C5 C4 170.19(13)
C1 N1 C5 C4 -12.2(2)
C13 N1 C5 C6 -13.60(19)
C1 N1 C5 C6 164.00(12)
C4 C5 C6 C11 -177.83(14)
N1 C5 C6 C11 6.1(2)
C4 C5 C6 C7 4.4(2)
N1 C5 C6 C7 -171.70(14)
C11 C6 C7 C8 -0.3(2)
C5 C6 C7 C8 177.51(15)
C6 C7 C8 C9 -0.5(3)
C7 C8 C9 C10 1.2(3)
C8 C9 C10 C11 -1.0(3)
C9 C10 C11 C6 0.2(3)
C9 C10 C11 C12 178.76(17)
C7 C6 C11 C10 0.5(2)
C5 C6 C11 C10 -177.40(14)
C7 C6 C11 C12 -178.14(14)
C5 C6 C11 C12 4.0(2)
C10 C11 C12 C13 174.21(15)
C6 C11 C12 C13 -7.2(2)
C10 C11 C12 C21 -9.7(2)
C6 C11 C12 C21 168.84(14)
C21 C12 C13 N1 -176.06(13)
C11 C12 C13 N1 -0.1(2)
C21 C12 C13 C14 -1.5(2)
C11 C12 C13 C14 174.54(14)
C5 N1 C13 C12 10.8(2)
C1 N1 C13 C12 -166.87(13)
C5 N1 C13 C14 -163.82(13)
C1 N1 C13 C14 18.55(19)
C12 C13 C14 C15 -104.96(17)
N1 C13 C14 C15 69.63(19)
C12 C13 C14 C20 70.59(19)
N1 C13 C14 C20 -114.81(16)
C20 C14 C15 C16 1.6(2)
C13 C14 C15 C16 177.28(14)
C14 C15 C16 C17 0.5(2)
C18 O2 C17 C16 2.2(2)
C18 O2 C17 C19 -177.54(14)
C15 C16 C17 O2 178.69(14)
C15 C16 C17 C19 -1.6(2)
O2 C17 C19 C20 -179.72(13)
C16 C17 C19 C20 0.5(2)
C17 C19 C20 C14 1.7(2)
C15 C14 C20 C19 -2.7(2)
C13 C14 C20 C19 -178.35(14)
C13 C12 C21 C22 150(2)
C11 C12 C21 C22 -26(3)
C12 C21 C22 Si1 -99(3)
C23 Si1 C22 C21 -63(3)
C26 Si1 C22 C21 55(3)
C29 Si1 C22 C21 178(100)
C22 Si1 C23 C25 -64.67(15)
C26 Si1 C23 C25 179.59(13)
C29 Si1 C23 C25 51.66(15)
C22 Si1 C23 C24 60.94(14)
C26 Si1 C23 C24 -54.81(15)
C29 Si1 C23 C24 177.26(12)
C22 Si1 C26 C27 179.75(15)
C23 Si1 C26 C27 -64.10(17)
C29 Si1 C26 C27 61.29(17)
C22 Si1 C26 C28 51.54(16)
C23 Si1 C26 C28 167.69(14)
C29 Si1 C26 C28 -66.91(16)
C22 Si1 C29 C31 -62.91(16)
C23 Si1 C29 C31 -179.44(14)
C26 Si1 C29 C31 55.37(17)
C22 Si1 C29 C30 168.67(14)
C23 Si1 C29 C30 52.14(16)
C26 Si1 C29 C30 -73.05(17)
